data_4514985
loop_
_publ_author_name
'Yang, Wen-Juan'
'Fang, Hui-Lin'
'Sun, Jing'
'Yan, Chao-Guo'

_publ_section_title
;
 Construction of Dispiro-Indenone Scaffolds via Domino Cycloaddition
 Reactions of \a,\b-Unsaturated Aldimines with
 2-Arylidene-1,3-indenediones and
 2,2'-(Arylmethylene)bis(1,3-indenediones).
;
_journal_issue 8
_journal_name_full 'ACS omega'
_journal_page_first 13553
_journal_page_last 13569
_journal_paper_doi 10.1021/acsomega.9b01960
_journal_volume 4
_journal_year 2019
_chemical_formula_moiety 'C48 H33 Br2 N O4'
_chemical_formula_sum 'C48 H33 Br2 N O4'
_chemical_formula_weight 847.57
_space_group_crystal_system orthorhombic
_space_group_IT_number 33
_space_group_name_Hall 'P 2c -2n'
_space_group_name_H-M_alt 'P n a 21'
_symmetry_space_group_name_Hall 'P 2c -2n'
_symmetry_space_group_name_H-M 'P n a 21'
_atom_sites_solution_hydrogens geom
_audit_creation_method SHELXL-2014/7
_cell_angle_alpha 90
_cell_angle_beta 90
_cell_angle_gamma 90
_cell_formula_units_Z 4
_cell_length_a 10.5546(7)
_cell_length_b 16.9428(10)
_cell_length_c 21.5166(14)
_cell_measurement_reflns_used 9664
_cell_measurement_temperature 296(2)
_cell_measurement_theta_max 22.01
_cell_measurement_theta_min 2.27
_cell_volume 3847.7(4)
_computing_cell_refinement 'Bruker SAINT'
_computing_data_collection 'Bruker APEX2'
_computing_data_reduction 'Bruker SAINT'
_computing_molecular_graphics 'Bruker SHELXTL'
_computing_publication_material 'Bruker SHELXTL'
_computing_structure_refinement 'SHELXL-2014/7 (Sheldrick, 2014)'
_computing_structure_solution 'SHELXS-97 (Sheldrick 2008)'
_diffrn_ambient_temperature 296(2)
_diffrn_measured_fraction_theta_full 0.999
_diffrn_measured_fraction_theta_max 0.999
_diffrn_measurement_device_type 'CCD area detector'
_diffrn_measurement_method 'phi and omega scans'
_diffrn_radiation_source 'fine-focus sealed tube'
_diffrn_radiation_type MoK\a
_diffrn_radiation_wavelength 0.71073
_diffrn_reflns_av_R_equivalents 0.0669
_diffrn_reflns_av_unetI/netI 0.0711
_diffrn_reflns_Laue_measured_fraction_full 0.999
_diffrn_reflns_Laue_measured_fraction_max 0.999
_diffrn_reflns_limit_h_max 12
_diffrn_reflns_limit_h_min -12
_diffrn_reflns_limit_k_max 20
_diffrn_reflns_limit_k_min -20
_diffrn_reflns_limit_l_max 25
_diffrn_reflns_limit_l_min -25
_diffrn_reflns_number 32161
_diffrn_reflns_point_group_measured_fraction_full 0.999
_diffrn_reflns_point_group_measured_fraction_max 0.999
_diffrn_reflns_theta_full 25.000
_diffrn_reflns_theta_max 25.000
_diffrn_reflns_theta_min 2.273
_exptl_absorpt_coefficient_mu 2.154
_exptl_absorpt_correction_T_max 0.650
_exptl_absorpt_correction_T_min 0.602
_exptl_absorpt_correction_type multi-scan
_exptl_absorpt_process_details sadabs
_exptl_crystal_colour yellow
_exptl_crystal_density_diffrn 1.463
_exptl_crystal_description block
_exptl_crystal_F_000 1720
_exptl_crystal_size_max 0.240
_exptl_crystal_size_mid 0.220
_exptl_crystal_size_min 0.200
_refine_diff_density_max 0.319
_refine_diff_density_min -0.410
_refine_diff_density_rms 0.045
_refine_ls_abs_structure_details
; 
 Refined as an inversion twin. 
;
_refine_ls_abs_structure_Flack 0.020(11)
_refine_ls_extinction_method none
_refine_ls_goodness_of_fit_ref 1.015
_refine_ls_hydrogen_treatment constr
_refine_ls_matrix_type full
_refine_ls_number_parameters 498
_refine_ls_number_reflns 6764
_refine_ls_number_restraints 97
_refine_ls_restrained_S_all 1.028
_refine_ls_R_factor_all 0.0850
_refine_ls_R_factor_gt 0.0424
_refine_ls_shift/su_max 0.000
_refine_ls_shift/su_mean 0.000
_refine_ls_structure_factor_coef Fsqd
_refine_ls_weighting_details 'w=1/[\s^2^(Fo^2^)+(0.0357P)^2^] where P=(Fo^2^+2Fc^2^)/3'
_refine_ls_weighting_scheme calc
_refine_ls_wR_factor_gt 0.0834
_refine_ls_wR_factor_ref 0.0922
_reflns_Friedel_coverage 0.943
_reflns_Friedel_fraction_full 0.999
_reflns_Friedel_fraction_max 0.999
_reflns_number_gt 4478
_reflns_number_total 6764
_reflns_threshold_expression 'I > 2\s(I)'
_cod_data_source_file ao9b01960_si_002.cif
_cod_data_source_block 3l
_cod_database_code 4514985
_shelx_shelxl_version_number 2014/7
_shelx_space_group_comment
; 
The symmetry employed for this shelxl refinement is uniquely defined 
by the following loop, which should always be used as a source of 
symmetry information in preference to the above space-group names. 
They are only intended as comments. 
;
_shelx_estimated_absorpt_t_min 0.626
_shelx_estimated_absorpt_t_max 0.673

loop_
_space_group_symop_operation_xyz
'x, y, z'
'-x, -y, z+1/2'
'x+1/2, -y+1/2, z'
'-x+1/2, y+1/2, z+1/2'

loop_
_atom_site_label
_atom_site_type_symbol
_atom_site_fract_x
_atom_site_fract_y
_atom_site_fract_z
_atom_site_U_iso_or_equiv
_atom_site_adp_type
_atom_site_occupancy
_atom_site_site_symmetry_order
_atom_site_calc_flag
_atom_site_refinement_flags_posn
_atom_site_refinement_flags_adp
Br1 Br 0.23028(9) 1.27478(4) 1.01564(5) 0.0936(3) Uani 1 1 d . .
Br2 Br 0.45320(8) 0.75624(4) 0.86559(5) 0.0969(3) Uani 1 1 d . .
C1 C 0.7677(5) 0.9890(4) 0.9970(2) 0.0477(15) Uani 1 1 d . .
H1 H 0.7608 1.0437 0.9964 0.057 Uiso 1 1 calc R U
C2 C 0.8788(5) 0.9535(4) 1.0158(3) 0.0563(15) Uani 1 1 d . .
H2 H 0.9452 0.9854 1.0289 0.068 Uiso 1 1 calc R U
C3 C 0.8960(5) 0.8734(3) 1.0159(3) 0.0542(14) Uani 1 1 d . .
C4 C 1.0209(6) 0.8348(5) 1.0311(4) 0.088(2) Uani 1 1 d . .
H4A H 1.0450 0.8480 1.0728 0.133 Uiso 1 1 calc R U
H4B H 1.0846 0.8532 1.0027 0.133 Uiso 1 1 calc R U
H4C H 1.0126 0.7785 1.0273 0.133 Uiso 1 1 calc R U
C5 C 0.7913(5) 0.8278(4) 0.9994(3) 0.0566(17) Uani 1 1 d . .
H5 H 0.7979 0.7731 1.0006 0.068 Uiso 1 1 calc R U
C6 C 0.6789(5) 0.8613(3) 0.9816(3) 0.0463(14) Uani 1 1 d . .
H6 H 0.6106 0.8293 0.9710 0.056 Uiso 1 1 calc R U
C7 C 0.6669(5) 0.9424(3) 0.9793(2) 0.0392(13) Uani 1 1 d . .
C8 C 0.4783(5) 1.0115(3) 1.0075(2) 0.0388(12) Uani 1 1 d . .
H8 H 0.5344 1.0415 1.0351 0.047 Uiso 1 1 calc R U
C9 C 0.3710(5) 1.0649(3) 0.9883(2) 0.0382(13) Uani 1 1 d . .
H9 H 0.4090 1.1125 0.9705 0.046 Uiso 1 1 calc R U
C10 C 0.2903(5) 1.0269(3) 0.9374(3) 0.0407(14) Uani 1 1 d . .
H10 H 0.2487 0.9812 0.9565 0.049 Uiso 1 1 calc R U
C11 C 0.1850(5) 1.0789(4) 0.9119(3) 0.0525(14) Uani 1 1 d . U
C12 C 0.2053(6) 1.1555(4) 0.8930(3) 0.0685(17) Uani 1 1 d . U
H12 H 0.2864 1.1766 0.8963 0.082 Uiso 1 1 calc R U
C13 C 0.1090(8) 1.2020(5) 0.8694(3) 0.090(2) Uani 1 1 d . U
H13 H 0.1253 1.2532 0.8561 0.107 Uiso 1 1 calc R U
C14 C -0.0096(8) 1.1716(6) 0.8661(4) 0.101(2) Uani 1 1 d . U
H14 H -0.0755 1.2029 0.8513 0.121 Uiso 1 1 calc R U
C15 C -0.0339(7) 1.0951(6) 0.8843(4) 0.098(2) Uani 1 1 d . U
H15 H -0.1154 1.0745 0.8814 0.117 Uiso 1 1 calc R U
C16 C 0.0647(6) 1.0492(5) 0.9069(3) 0.0737(17) Uani 1 1 d . U
H16 H 0.0488 0.9974 0.9188 0.088 Uiso 1 1 calc R U
C17 C 0.3325(5) 0.9537(3) 1.0800(2) 0.0406(13) Uani 1 1 d . .
C18 C 0.2899(5) 0.8920(3) 1.1238(2) 0.0450(14) Uani 1 1 d . .
C19 C 0.3298(7) 0.8179(3) 1.1360(3) 0.0615(17) Uani 1 1 d . .
H19 H 0.3988 0.7965 1.1150 0.074 Uiso 1 1 calc R U
C20 C 0.2657(8) 0.7747(4) 1.1803(4) 0.079(2) Uani 1 1 d . .
H20 H 0.2929 0.7238 1.1891 0.095 Uiso 1 1 calc R U
C21 C 0.1648(9) 0.8040(4) 1.2112(4) 0.085(2) Uani 1 1 d . .
H21 H 0.1233 0.7729 1.2404 0.102 Uiso 1 1 calc R U
C22 C 0.1220(7) 0.8820(4) 1.1993(3) 0.0725(19) Uani 1 1 d . .
H22 H 0.0536 0.9034 1.2207 0.087 Uiso 1 1 calc R U
C23 C 0.1855(6) 0.9244(3) 1.1550(3) 0.0503(15) Uani 1 1 d . .
C24 C 0.1638(6) 1.0069(3) 1.1306(3) 0.0469(14) Uani 1 1 d . .
C25 C 0.2642(5) 1.0199(4) 1.0834(2) 0.0425(14) Uani 1 1 d . .
C26 C 0.2919(5) 1.0913(3) 1.0460(2) 0.0393(13) Uani 1 1 d . .
H26 H 0.2117 1.1141 1.0316 0.047 Uiso 1 1 calc R U
C27 C 0.3640(5) 1.1540(3) 1.0837(3) 0.0487(14) Uani 1 1 d . .
C28 C 0.4497(6) 1.1321(4) 1.1287(3) 0.0593(16) Uani 1 1 d . .
H28 H 0.4605 1.0788 1.1375 0.071 Uiso 1 1 calc R U
C29 C 0.5198(7) 1.1866(5) 1.1610(3) 0.077(2) Uani 1 1 d . .
H29 H 0.5776 1.1705 1.1911 0.093 Uiso 1 1 calc R U
C30 C 0.5033(9) 1.2649(5) 1.1483(4) 0.095(3) Uani 1 1 d . .
H30 H 0.5523 1.3019 1.1693 0.114 Uiso 1 1 calc R U
C31 C 0.4176(9) 1.2902(4) 1.1059(4) 0.084(2) Uani 1 1 d . .
H31 H 0.4060 1.3438 1.0988 0.100 Uiso 1 1 calc R U
C32 C 0.3485(7) 1.2354(3) 1.0738(3) 0.0634(18) Uani 1 1 d . .
C33 C 0.4251(5) 1.0570(3) 0.8402(2) 0.0445(14) Uani 1 1 d . .
C34 C 0.3754(5) 1.0408(3) 0.7771(3) 0.0481(14) Uani 1 1 d . .
C35 C 0.3993(7) 1.0818(4) 0.7224(3) 0.0708(19) Uani 1 1 d . .
H35 H 0.4566 1.1235 0.7211 0.085 Uiso 1 1 calc R U
C36 C 0.3336(10) 1.0578(6) 0.6697(4) 0.092(3) Uani 1 1 d . .
H36 H 0.3481 1.0836 0.6322 0.110 Uiso 1 1 calc R U
C37 C 0.2483(9) 0.9972(7) 0.6716(4) 0.098(3) Uani 1 1 d . .
H37 H 0.2045 0.9836 0.6356 0.118 Uiso 1 1 calc R U
C38 C 0.2256(7) 0.9557(5) 0.7258(3) 0.076(2) Uani 1 1 d . .
H38 H 0.1678 0.9143 0.7269 0.091 Uiso 1 1 calc R U
C39 C 0.2925(6) 0.9782(4) 0.7782(3) 0.0489(15) Uani 1 1 d . .
C40 C 0.2866(5) 0.9451(3) 0.8412(3) 0.0442(14) Uani 1 1 d . .
C41 C 0.3732(5) 0.9941(3) 0.8839(2) 0.0385(12) Uani 1 1 d . .
C42 C 0.4806(5) 0.9390(3) 0.9095(2) 0.0405(13) Uani 1 1 d . .
H42 H 0.4405 0.8929 0.9288 0.049 Uiso 1 1 calc R U
C43 C 0.5688(5) 0.9100(3) 0.8595(2) 0.0476(12) Uani 1 1 d . U
C44 C 0.6606(6) 0.9604(4) 0.8362(3) 0.0625(15) Uani 1 1 d . U
H44 H 0.6657 1.0118 0.8512 0.075 Uiso 1 1 calc R U
C45 C 0.7452(8) 0.9355(6) 0.7908(4) 0.090(2) Uani 1 1 d . U
H45 H 0.8059 0.9701 0.7753 0.109 Uiso 1 1 calc R U
C46 C 0.7390(9) 0.8613(7) 0.7694(4) 0.102(3) Uani 1 1 d . U
H46 H 0.7952 0.8454 0.7385 0.122 Uiso 1 1 calc R U
C47 C 0.6523(8) 0.8081(5) 0.7916(3) 0.088(2) Uani 1 1 d . U
H47 H 0.6512 0.7564 0.7770 0.105 Uiso 1 1 calc R U
C48 C 0.5670(6) 0.8326(4) 0.8359(3) 0.0669(16) Uani 1 1 d . U
N1 N 0.5528(4) 0.9813(2) 0.95783(18) 0.0402(11) Uani 1 1 d . .
O1 O 0.4313(3) 0.9404(2) 1.04297(16) 0.0455(9) Uani 1 1 d . .
O2 O 0.0796(4) 1.0511(2) 1.1459(2) 0.0663(12) Uani 1 1 d . .
O3 O 0.4900(4) 1.1124(2) 0.8544(2) 0.0621(11) Uani 1 1 d . .
O4 O 0.2229(4) 0.8900(2) 0.8578(2) 0.0644(11) Uani 1 1 d . .

loop_
_atom_site_aniso_label
_atom_site_aniso_U_11
_atom_site_aniso_U_22
_atom_site_aniso_U_33
_atom_site_aniso_U_23
_atom_site_aniso_U_13
_atom_site_aniso_U_12
Br1 0.1393(7) 0.0486(4) 0.0930(5) 0.0070(5) -0.0040(6) 0.0138(4)
Br2 0.1012(5) 0.0519(4) 0.1375(8) -0.0287(5) -0.0332(6) 0.0005(4)
C1 0.045(4) 0.046(3) 0.052(4) -0.017(3) -0.002(3) -0.002(3)
C2 0.045(3) 0.069(4) 0.055(3) -0.015(4) -0.003(3) -0.009(3)
C3 0.053(3) 0.062(4) 0.048(3) -0.002(3) -0.012(3) 0.005(3)
C4 0.061(4) 0.094(5) 0.110(6) -0.007(4) -0.030(4) 0.013(4)
C5 0.060(4) 0.049(3) 0.061(5) 0.002(3) -0.010(3) 0.003(3)
C6 0.042(3) 0.049(4) 0.047(3) 0.005(3) -0.009(3) -0.007(3)
C7 0.043(3) 0.048(3) 0.027(3) -0.001(3) 0.005(2) -0.002(3)
C8 0.041(3) 0.039(3) 0.036(3) 0.002(3) -0.002(3) -0.002(2)
C9 0.049(3) 0.028(3) 0.037(3) -0.002(2) 0.001(3) -0.003(2)
C10 0.044(3) 0.039(3) 0.039(3) 0.005(3) 0.004(3) -0.001(3)
C11 0.047(3) 0.065(4) 0.045(3) 0.002(3) 0.004(3) 0.011(3)
C12 0.075(4) 0.068(4) 0.063(4) 0.007(3) 0.004(3) 0.027(3)
C13 0.112(5) 0.091(4) 0.065(4) 0.014(4) 0.003(5) 0.047(4)
C14 0.097(4) 0.138(6) 0.068(4) 0.003(5) -0.020(5) 0.060(5)
C15 0.061(4) 0.145(6) 0.087(5) -0.012(5) -0.011(4) 0.028(4)
C16 0.056(4) 0.101(4) 0.065(4) -0.002(4) 0.002(3) 0.012(3)
C17 0.042(3) 0.046(3) 0.034(3) 0.000(3) 0.003(3) -0.002(3)
C18 0.060(4) 0.040(3) 0.035(3) -0.004(3) 0.006(3) -0.006(3)
C19 0.089(5) 0.045(4) 0.050(4) -0.001(3) 0.000(3) -0.003(3)
C20 0.117(6) 0.044(4) 0.076(5) 0.016(4) 0.021(5) -0.011(4)
C21 0.124(6) 0.057(5) 0.075(5) 0.014(4) 0.029(5) -0.012(5)
C22 0.100(5) 0.054(4) 0.064(4) -0.006(4) 0.033(4) -0.019(4)
C23 0.072(4) 0.041(4) 0.037(3) 0.000(3) 0.006(3) -0.015(3)
C24 0.056(4) 0.048(4) 0.037(3) -0.006(3) 0.004(3) -0.009(3)
C25 0.047(3) 0.047(4) 0.034(3) 0.000(3) 0.003(3) -0.007(3)
C26 0.046(3) 0.035(3) 0.037(3) -0.001(3) 0.005(3) 0.000(2)
C27 0.056(4) 0.047(4) 0.044(3) -0.008(3) 0.012(3) -0.006(3)
C28 0.070(4) 0.059(4) 0.049(4) -0.017(3) 0.003(4) -0.006(3)
C29 0.088(5) 0.084(5) 0.060(4) -0.017(4) -0.010(4) -0.013(4)
C30 0.123(7) 0.071(6) 0.092(7) -0.035(5) 0.004(6) -0.029(5)
C31 0.128(7) 0.042(4) 0.081(5) -0.011(4) 0.011(5) -0.014(4)
C32 0.087(5) 0.046(4) 0.057(4) -0.006(3) 0.013(4) -0.006(3)
C33 0.047(3) 0.043(3) 0.044(4) -0.004(3) 0.007(3) 0.003(3)
C34 0.059(4) 0.050(4) 0.036(3) 0.010(3) 0.007(3) 0.011(3)
C35 0.090(5) 0.068(4) 0.055(5) 0.010(4) 0.010(4) 0.010(4)
C36 0.138(7) 0.095(7) 0.043(5) 0.013(4) 0.002(5) 0.031(6)
C37 0.134(8) 0.114(8) 0.046(5) 0.006(5) -0.028(5) 0.020(6)
C38 0.089(5) 0.084(5) 0.054(4) -0.011(4) -0.021(4) 0.002(4)
C39 0.060(4) 0.049(4) 0.038(3) 0.001(3) -0.004(3) 0.009(3)
C40 0.042(3) 0.044(3) 0.046(4) 0.000(3) 0.004(3) 0.002(3)
C41 0.044(3) 0.038(3) 0.033(3) -0.002(2) -0.001(3) -0.005(2)
C42 0.051(3) 0.041(3) 0.030(3) -0.004(2) 0.002(3) -0.001(3)
C43 0.052(3) 0.062(3) 0.029(3) -0.001(3) -0.009(3) 0.016(3)
C44 0.060(3) 0.084(4) 0.043(3) 0.007(3) 0.013(3) 0.016(3)
C45 0.090(5) 0.121(5) 0.061(4) 0.023(4) 0.026(4) 0.025(4)
C46 0.111(6) 0.134(7) 0.059(5) -0.009(5) 0.018(4) 0.056(5)
C47 0.106(6) 0.100(5) 0.057(4) -0.026(4) -0.007(4) 0.044(4)
C48 0.072(4) 0.079(4) 0.049(3) -0.021(3) -0.014(3) 0.026(3)
N1 0.041(3) 0.048(3) 0.031(3) -0.009(2) 0.002(2) 0.001(2)
O1 0.052(2) 0.040(2) 0.044(2) 0.0051(17) 0.008(2) 0.0026(17)
O2 0.067(3) 0.055(3) 0.077(3) -0.005(2) 0.028(3) 0.009(2)
O3 0.074(3) 0.046(2) 0.067(3) 0.000(2) 0.009(2) -0.017(2)
O4 0.070(3) 0.058(3) 0.065(3) 0.003(2) -0.009(2) -0.020(2)

loop_
_atom_type_symbol
_atom_type_description
_atom_type_scat_dispersion_real
_atom_type_scat_dispersion_imag
_atom_type_scat_source
C C 0.0033 0.0016 'International Tables Vol C Tables 4.2.6.8 and 6.1.1.4'
H H 0.0000 0.0000 'International Tables Vol C Tables 4.2.6.8 and 6.1.1.4'
N N 0.0061 0.0033 'International Tables Vol C Tables 4.2.6.8 and 6.1.1.4'
O O 0.0106 0.0060 'International Tables Vol C Tables 4.2.6.8 and 6.1.1.4'
Br Br -0.2901 2.4595 'International Tables Vol C Tables 4.2.6.8 and 6.1.1.4'

loop_
_geom_angle_atom_site_label_1
_geom_angle_atom_site_label_2
_geom_angle_atom_site_label_3
_geom_angle
C2 C1 C7 119.2(5)
C2 C1 H1 120.4
C7 C1 H1 120.4
C3 C2 C1 123.1(5)
C3 C2 H2 118.4
C1 C2 H2 118.4
C2 C3 C5 116.3(5)
C2 C3 C4 123.2(5)
C5 C3 C4 120.5(5)
C3 C4 H4A 109.5
C3 C4 H4B 109.5
H4A C4 H4B 109.5
C3 C4 H4C 109.5
H4A C4 H4C 109.5
H4B C4 H4C 109.5
C6 C5 C3 122.0(5)
C6 C5 H5 119.0
C3 C5 H5 119.0
C5 C6 C7 120.1(5)
C5 C6 H6 120.0
C7 C6 H6 120.0
C1 C7 C6 119.3(5)
C1 C7 N1 117.9(5)
C6 C7 N1 122.7(5)
N1 C8 C9 115.1(4)
N1 C8 O1 105.9(4)
C9 C8 O1 111.7(4)
N1 C8 H8 107.9
C9 C8 H8 107.9
O1 C8 H8 107.9
C8 C9 C10 111.3(4)
C8 C9 C26 110.8(4)
C10 C9 C26 113.1(4)
C8 C9 H9 107.1
C10 C9 H9 107.1
C26 C9 H9 107.1
C11 C10 C9 114.9(5)
C11 C10 C41 110.6(4)
C9 C10 C41 111.6(4)
C11 C10 H10 106.3
C9 C10 H10 106.3
C41 C10 H10 106.3
C16 C11 C12 117.9(6)
C16 C11 C10 119.5(6)
C12 C11 C10 122.6(5)
C11 C12 C13 122.0(7)
C11 C12 H12 119.0
C13 C12 H12 119.0
C14 C13 C12 118.8(8)
C14 C13 H13 120.6
C12 C13 H13 120.6
C13 C14 C15 121.0(7)
C13 C14 H14 119.5
C15 C14 H14 119.5
C14 C15 C16 119.1(8)
C14 C15 H15 120.4
C16 C15 H15 120.4
C11 C16 C15 121.2(7)
C11 C16 H16 119.4
C15 C16 H16 119.4
O1 C17 C25 126.8(5)
O1 C17 C18 120.0(5)
C25 C17 C18 113.2(5)
C19 C18 C23 121.1(5)
C19 C18 C17 133.4(5)
C23 C18 C17 105.5(5)
C18 C19 C20 118.3(6)
C18 C19 H19 120.8
C20 C19 H19 120.8
C21 C20 C19 122.3(7)
C21 C20 H20 118.9
C19 C20 H20 118.9
C20 C21 C22 120.2(6)
C20 C21 H21 119.9
C22 C21 H21 119.9
C23 C22 C21 117.3(6)
C23 C22 H22 121.4
C21 C22 H22 121.4
C22 C23 C18 120.8(6)
C22 C23 C24 130.8(6)
C18 C23 C24 108.4(5)
O2 C24 C25 128.3(5)
O2 C24 C23 126.2(5)
C25 C24 C23 105.4(5)
C17 C25 C26 123.3(5)
C17 C25 C24 107.4(5)
C26 C25 C24 129.3(5)
C25 C26 C27 112.0(5)
C25 C26 C9 107.6(4)
C27 C26 C9 110.6(4)
C25 C26 H26 108.8
C27 C26 H26 108.8
C9 C26 H26 108.8
C28 C27 C32 116.6(6)
C28 C27 C26 120.7(5)
C32 C27 C26 122.7(6)
C29 C28 C27 122.0(6)
C29 C28 H28 119.0
C27 C28 H28 119.0
C30 C29 C28 118.9(8)
C30 C29 H29 120.5
C28 C29 H29 120.5
C31 C30 C29 121.8(7)
C31 C30 H30 119.1
C29 C30 H30 119.1
C30 C31 C32 118.8(7)
C30 C31 H31 120.6
C32 C31 H31 120.6
C31 C32 C27 121.8(7)
C31 C32 Br1 116.6(6)
C27 C32 Br1 121.6(5)
O3 C33 C34 125.4(5)
O3 C33 C41 126.4(5)
C34 C33 C41 108.1(5)
C39 C34 C35 121.1(6)
C39 C34 C33 110.6(5)
C35 C34 C33 128.3(6)
C34 C35 C36 117.0(7)
C34 C35 H35 121.5
C36 C35 H35 121.5
C37 C36 C35 121.7(7)
C37 C36 H36 119.2
C35 C36 H36 119.2
C36 C37 C38 121.4(8)
C36 C37 H37 119.3
C38 C37 H37 119.3
C37 C38 C39 117.4(8)
C37 C38 H38 121.3
C39 C38 H38 121.3
C34 C39 C38 121.5(6)
C34 C39 C40 109.8(5)
C38 C39 C40 128.7(6)
O4 C40 C39 126.4(5)
O4 C40 C41 124.9(5)
C39 C40 C41 108.6(5)
C33 C41 C40 102.8(4)
C33 C41 C10 114.3(4)
C40 C41 C10 107.6(4)
C33 C41 C42 111.9(4)
C40 C41 C42 108.5(4)
C10 C41 C42 111.2(4)
N1 C42 C43 110.1(4)
N1 C42 C41 109.3(4)
C43 C42 C41 113.0(4)
N1 C42 H42 108.1
C43 C42 H42 108.1
C41 C42 H42 108.1
C44 C43 C48 116.9(5)
C44 C43 C42 119.4(5)
C48 C43 C42 123.7(5)
C43 C44 C45 121.1(7)
C43 C44 H44 119.4
C45 C44 H44 119.4
C46 C45 C44 119.7(9)
C46 C45 H45 120.2
C44 C45 H45 120.2
C45 C46 C47 122.0(8)
C45 C46 H46 119.0
C47 C46 H46 119.0
C46 C47 C48 118.6(8)
C46 C47 H47 120.7
C48 C47 H47 120.7
C47 C48 C43 121.6(7)
C47 C48 Br2 116.5(6)
C43 C48 Br2 121.8(5)
C8 N1 C7 112.5(4)
C8 N1 C42 114.8(4)
C7 N1 C42 115.7(4)
C17 O1 C8 115.1(4)

loop_
_geom_bond_atom_site_label_1
_geom_bond_atom_site_label_2
_geom_bond_distance
Br1 C32 1.889(7)
Br2 C48 1.878(7)
C1 C2 1.379(8)
C1 C7 1.379(8)
C1 H1 0.9300
C2 C3 1.369(8)
C2 H2 0.9300
C3 C5 1.394(8)
C3 C4 1.507(8)
C4 H4A 0.9600
C4 H4B 0.9600
C4 H4C 0.9600
C5 C6 1.369(7)
C5 H5 0.9300
C6 C7 1.381(8)
C6 H6 0.9300
C7 N1 1.448(6)
C8 N1 1.423(6)
C8 C9 1.508(7)
C8 O1 1.509(6)
C8 H8 0.9800
C9 C10 1.528(7)
C9 C26 1.562(7)
C9 H9 0.9800
C10 C11 1.521(8)
C10 C41 1.549(7)
C10 H10 0.9800
C11 C16 1.371(9)
C11 C12 1.376(9)
C12 C13 1.383(9)
C12 H12 0.9300
C13 C14 1.355(11)
C13 H13 0.9300
C14 C15 1.378(12)
C14 H14 0.9300
C15 C16 1.387(10)
C15 H15 0.9300
C16 H16 0.9300
C17 O1 1.332(6)
C17 C25 1.335(8)
C17 C18 1.478(7)
C18 C19 1.351(8)
C18 C23 1.401(8)
C19 C20 1.378(9)
C19 H19 0.9300
C20 C21 1.350(10)
C20 H20 0.9300
C21 C22 1.421(10)
C21 H21 0.9300
C22 C23 1.369(8)
C22 H22 0.9300
C23 C24 1.511(8)
C24 O2 1.207(6)
C24 C25 1.484(8)
C25 C26 1.483(8)
C26 C27 1.538(8)
C26 H26 0.9800
C27 C28 1.376(8)
C27 C32 1.406(8)
C28 C29 1.372(8)
C28 H28 0.9300
C29 C30 1.366(10)
C29 H29 0.9300
C30 C31 1.352(11)
C30 H30 0.9300
C31 C32 1.368(10)
C31 H31 0.9300
C33 O3 1.203(6)
C33 C34 1.480(8)
C33 C41 1.523(7)
C34 C39 1.376(8)
C34 C35 1.390(9)
C35 C36 1.390(11)
C35 H35 0.9300
C36 C37 1.365(12)
C36 H36 0.9300
C37 C38 1.382(11)
C37 H37 0.9300
C38 C39 1.385(9)
C38 H38 0.9300
C39 C40 1.469(8)
C40 O4 1.204(6)
C40 C41 1.540(7)
C41 C42 1.569(7)
C42 N1 1.475(6)
C42 C43 1.504(7)
C42 H42 0.9800
C43 C44 1.386(8)
C43 C48 1.406(8)
C44 C45 1.389(10)
C44 H44 0.9300
C45 C46 1.340(13)
C45 H45 0.9300
C46 C47 1.370(13)
C46 H46 0.9300
C47 C48 1.375(9)
C47 H47 0.9300
